data_4062903
loop_
_publ_author_name
'Kuczkowski, Andreas'
'Fahrenholz, Sonja'
'Schulz, Stephan'
'Nieger, Martin'

_publ_section_title
;
 Reactions of Distibines Sb~2~R~4~ and Dibismuthine Bi~2~Et~4~ with
 Trialkyltrieles MR~3~
;
_journal_coden_ASTM ORGND7
_journal_issue 15
_journal_name_full Organometallics
_journal_page_first 3615
_journal_page_last 3621
_journal_paper_doi 10.1021/om049746m
_journal_volume 23
_journal_year 2004
_chemical_formula_moiety 'C18 H42 Bi Ga'
_chemical_formula_sum 'C18 H42 Bi Ga'
_chemical_formula_weight 537.22
_space_group_IT_number 14
_symmetry_cell_setting monoclinic
_symmetry_space_group_name_Hall '-P 2ybc'
_symmetry_space_group_name_H-M 'P 1 21/c 1'
_cell_angle_alpha 90.00
_cell_angle_beta 90.848(1)
_cell_angle_gamma 90.00
_cell_formula_units_Z 4
_cell_length_a 14.1630(2)
_cell_length_b 9.7255(1)
_cell_length_c 16.0724(2)
_cell_measurement_temperature 123(2)
_cell_volume 2213.61(5)
_diffrn_ambient_temperature 123(2)
_exptl_crystal_density_diffrn 1.612
_cod_original_sg_symbol_H-M 'P 21/c'
_cod_database_code 4062903

loop_
_symmetry_equiv_pos_as_xyz
'x, y, z'
'-x, y+1/2, -z+1/2'
'-x, -y, -z'
'x, -y-1/2, z-1/2'

loop_
_atom_site_label
_atom_site_type_symbol
_atom_site_fract_x
_atom_site_fract_y
_atom_site_fract_z
_atom_site_U_iso_or_equiv
_atom_site_adp_type
_atom_site_occupancy
_atom_site_symmetry_multiplicity
_atom_site_calc_flag
_atom_site_refinement_flags
_atom_site_disorder_assembly
_atom_site_disorder_group
Ga1 Ga 0.25115(3) 0.56060(5) 0.14391(3) 0.02102(13) Uani 1 1 d . . .
C1 C 0.1241(3) 0.5763(5) 0.1993(3) 0.0281(10) Uani 1 1 d . . .
C2 C 0.0992(4) 0.7307(5) 0.2012(4) 0.0391(13) Uani 1 1 d . . .
H2A H 0.0987 0.7673 0.1444 0.059 Uiso 1 1 calc R . .
H2B H 0.1464 0.7800 0.2349 0.059 Uiso 1 1 calc R . .
H2C H 0.0367 0.7429 0.2255 0.059 Uiso 1 1 calc R . .
C3 C 0.1242(4) 0.5212(6) 0.2884(3) 0.0404(13) Uani 1 1 d . . .
H3A H 0.1730 0.5685 0.3214 0.061 Uiso 1 1 calc R . .
H3B H 0.1374 0.4222 0.2878 0.061 Uiso 1 1 calc R . .
H3C H 0.0624 0.5374 0.3130 0.061 Uiso 1 1 calc R . .
C4 C 0.0448(4) 0.5004(6) 0.1505(3) 0.0385(12) Uani 1 1 d . . .
H4A H 0.0427 0.5336 0.0930 0.058 Uiso 1 1 calc R . .
H4B H -0.0160 0.5181 0.1768 0.058 Uiso 1 1 calc R . .
H4C H 0.0576 0.4013 0.1509 0.058 Uiso 1 1 calc R . .
C5 C 0.2608(3) 0.6333(5) 0.0254(3) 0.0277(10) Uani 1 1 d . . .
C6 C 0.3357(4) 0.5565(5) -0.0245(3) 0.0350(12) Uani 1 1 d . . .
H6A H 0.3966 0.5612 0.0051 0.053 Uiso 1 1 calc R . .
H6B H 0.3415 0.5992 -0.0794 0.053 Uiso 1 1 calc R . .
H6C H 0.3168 0.4601 -0.0311 0.053 Uiso 1 1 calc R . .
C7 C 0.2930(4) 0.7827(5) 0.0331(4) 0.0401(13) Uani 1 1 d . . .
H7A H 0.3529 0.7867 0.0643 0.060 Uiso 1 1 calc R . .
H7B H 0.2451 0.8360 0.0624 0.060 Uiso 1 1 calc R . .
H7C H 0.3017 0.8214 -0.0226 0.060 Uiso 1 1 calc R . .
C8 C 0.1696(4) 0.6260(7) -0.0229(3) 0.0429(13) Uani 1 1 d . . .
H8A H 0.1203 0.6746 0.0075 0.064 Uiso 1 1 calc R . .
H8B H 0.1513 0.5296 -0.0304 0.064 Uiso 1 1 calc R . .
H8C H 0.1776 0.6691 -0.0775 0.064 Uiso 1 1 calc R . .
C9 C 0.3694(3) 0.5721(5) 0.2184(3) 0.0288(11) Uani 1 1 d . . .
C10 C 0.3645(4) 0.7149(6) 0.2609(4) 0.0451(14) Uani 1 1 d . . .
H10A H 0.3625 0.7869 0.2182 0.068 Uiso 1 1 calc R . .
H10B H 0.4204 0.7280 0.2967 0.068 Uiso 1 1 calc R . .
H10C H 0.3075 0.7203 0.2946 0.068 Uiso 1 1 calc R . .
C11 C 0.4593(4) 0.5616(6) 0.1695(3) 0.0428(14) Uani 1 1 d . . .
H11A H 0.4589 0.6315 0.1255 0.064 Uiso 1 1 calc R . .
H11B H 0.4636 0.4700 0.1444 0.064 Uiso 1 1 calc R . .
H11C H 0.5137 0.5766 0.2067 0.064 Uiso 1 1 calc R . .
C12 C 0.3727(4) 0.4637(6) 0.2858(3) 0.0441(14) Uani 1 1 d . . .
H12A H 0.3150 0.4688 0.3187 0.066 Uiso 1 1 calc R . .
H12B H 0.4278 0.4795 0.3222 0.066 Uiso 1 1 calc R . .
H12C H 0.3774 0.3725 0.2603 0.066 Uiso 1 1 calc R . .
Bi1 Bi 0.250077(12) 0.261728(16) 0.107131(11) 0.02177(8) Uani 1 1 d . . .
C13 C 0.1804(4) 0.1133(6) 0.1938(3) 0.0382(12) Uani 1 1 d . . .
H13A H 0.1160 0.1465 0.2058 0.046 Uiso 1 1 calc R . .
H13B H 0.1745 0.0228 0.1660 0.046 Uiso 1 1 calc R . .
C14 C 0.2349(5) 0.0955(6) 0.2753(3) 0.0483(15) Uani 1 1 d . . .
H14A H 0.2014 0.0306 0.3109 0.072 Uiso 1 1 calc R . .
H14B H 0.2403 0.1845 0.3035 0.072 Uiso 1 1 calc R . .
H14C H 0.2982 0.0599 0.2639 0.072 Uiso 1 1 calc R . .
C15 C 0.1835(4) 0.1742(6) -0.0097(3) 0.0420(13) Uani 1 1 d . . .
H15A H 0.2061 0.2266 -0.0583 0.050 Uiso 1 1 calc R . .
H15B H 0.2041 0.0776 -0.0162 0.050 Uiso 1 1 calc R . .
C16 C 0.0792(5) 0.1789(9) -0.0087(4) 0.073(2) Uani 1 1 d . . .
H16A H 0.0538 0.1394 -0.0605 0.110 Uiso 1 1 calc R . .
H16B H 0.0583 0.2746 -0.0038 0.110 Uiso 1 1 calc R . .
H16C H 0.0564 0.1258 0.0387 0.110 Uiso 1 1 calc R . .
C17 C 0.3863(4) 0.1416(6) 0.0972(4) 0.0424(13) Uani 1 1 d . . .
H17A H 0.4259 0.1589 0.1474 0.051 Uiso 1 1 calc R . .
H17B H 0.3717 0.0421 0.0954 0.051 Uiso 1 1 calc R . .
C18 C 0.4405(4) 0.1795(7) 0.0218(4) 0.0535(16) Uani 1 1 d . . .
H18A H 0.4989 0.1258 0.0203 0.080 Uiso 1 1 calc R . .
H18B H 0.4558 0.2778 0.0237 0.080 Uiso 1 1 calc R . .
H18C H 0.4022 0.1601 -0.0281 0.080 Uiso 1 1 calc R . .

loop_
_atom_site_aniso_label
_atom_site_aniso_U_11
_atom_site_aniso_U_22
_atom_site_aniso_U_33
_atom_site_aniso_U_23
_atom_site_aniso_U_13
_atom_site_aniso_U_12
Ga1 0.0170(3) 0.0199(3) 0.0263(3) -0.00114(18) 0.0029(2) -0.00062(18)
C1 0.019(2) 0.030(3) 0.036(3) -0.002(2) 0.009(2) 0.003(2)
C2 0.033(3) 0.040(3) 0.045(3) -0.005(2) 0.012(3) 0.002(2)
C3 0.030(3) 0.056(4) 0.035(3) -0.002(2) 0.011(2) 0.002(3)
C4 0.024(3) 0.048(3) 0.044(3) 0.002(2) 0.007(2) 0.001(2)
C5 0.033(3) 0.023(2) 0.027(2) 0.0024(19) 0.005(2) 0.002(2)
C6 0.037(3) 0.041(3) 0.027(3) 0.003(2) 0.010(2) 0.000(2)
C7 0.047(4) 0.032(3) 0.042(3) 0.003(2) 0.012(3) 0.000(2)
C8 0.036(3) 0.063(4) 0.030(3) 0.008(3) 0.003(2) 0.006(3)
C9 0.019(2) 0.033(3) 0.034(3) -0.007(2) -0.002(2) -0.003(2)
C10 0.039(3) 0.051(3) 0.046(3) -0.016(3) -0.007(3) -0.008(3)
C11 0.022(3) 0.065(4) 0.040(3) -0.003(3) -0.003(2) -0.001(3)
C12 0.032(3) 0.064(4) 0.036(3) 0.003(3) -0.007(2) 0.002(3)
Bi1 0.01920(12) 0.01831(11) 0.02787(12) 0.00025(6) 0.00250(7) -0.00070(6)
C13 0.036(3) 0.041(3) 0.037(3) 0.007(2) 0.006(2) -0.009(2)
C14 0.061(4) 0.043(3) 0.041(3) 0.015(3) 0.002(3) -0.007(3)
C15 0.043(3) 0.051(4) 0.032(3) -0.004(2) -0.003(2) -0.001(3)
C16 0.046(4) 0.108(6) 0.064(4) -0.038(4) -0.020(3) 0.007(4)
C17 0.030(3) 0.036(3) 0.061(3) 0.003(3) 0.005(3) 0.004(2)
C18 0.038(4) 0.050(4) 0.074(4) -0.006(3) 0.026(3) 0.008(3)

loop_
_geom_bond_atom_site_label_1
_geom_bond_atom_site_label_2
_geom_bond_distance
_geom_bond_site_symmetry_2
_geom_bond_publ_flag
Ga1 C1 2.025(4) . ?
Ga1 C5 2.038(4) . ?
Ga1 C9 2.048(5) . ?
Ga1 Bi1 2.9662(5) . ?
C1 C3 1.529(7) . ?
C1 C2 1.543(7) . ?
C1 C4 1.547(7) . ?
C2 H2A 0.9800 . ?
C2 H2B 0.9800 . ?
C2 H2C 0.9800 . ?
C3 H3A 0.9800 . ?
C3 H3B 0.9800 . ?
C3 H3C 0.9800 . ?
C4 H4A 0.9800 . ?
C4 H4B 0.9800 . ?
C4 H4C 0.9800 . ?
C5 C8 1.499(7) . ?
C5 C7 1.528(7) . ?
C5 C6 1.534(6) . ?
C6 H6A 0.9800 . ?
C6 H6B 0.9800 . ?
C6 H6C 0.9800 . ?
C7 H7A 0.9800 . ?
C7 H7B 0.9800 . ?
C7 H7C 0.9800 . ?
C8 H8A 0.9800 . ?
C8 H8B 0.9800 . ?
C8 H8C 0.9800 . ?
C9 C11 1.510(7) . ?
C9 C12 1.512(7) . ?
C9 C10 1.550(7) . ?
C10 H10A 0.9800 . ?
C10 H10B 0.9800 . ?
C10 H10C 0.9800 . ?
C11 H11A 0.9800 . ?
C11 H11B 0.9800 . ?
C11 H11C 0.9800 . ?
C12 H12A 0.9800 . ?
C12 H12B 0.9800 . ?
C12 H12C 0.9800 . ?
Bi1 C13 2.244(5) . ?
Bi1 C15 2.255(5) . ?
Bi1 C17 2.264(5) . ?
C13 C14 1.520(7) . ?
C13 H13A 0.9900 . ?
C13 H13B 0.9900 . ?
C14 H14A 0.9800 . ?
C14 H14B 0.9800 . ?
C14 H14C 0.9800 . ?
C15 C16 1.478(9) . ?
C15 H15A 0.9900 . ?
C15 H15B 0.9900 . ?
C16 H16A 0.9800 . ?
C16 H16B 0.9800 . ?
C16 H16C 0.9800 . ?
C17 C18 1.490(8) . ?
C17 H17A 0.9900 . ?
C17 H17B 0.9900 . ?
C18 H18A 0.9800 . ?
C18 H18B 0.9800 . ?
C18 H18C 0.9800 . ?
